data_1502646
loop_
_publ_author_name
'Soh, Chai Hoon'
'Lam, Yulin'

_publ_section_title
;
 Microwave-assisted synthesis of substituted
 2-(benzylthio)imidazo[1,2a]pyrimidin-5-ones.
;
_journal_issue 2
_journal_name_full 'Journal of combinatorial chemistry'
_journal_page_first 286
_journal_page_last 291
_journal_paper_doi 10.1021/cc900176x
_journal_volume 12
_journal_year 2010
_chemical_formula_sum 'C14 H13 N3 O S'
_chemical_formula_weight 271.33
_chemical_name_systematic
; 
 2-(Benzylthio)-7-methylimidazo[1,2-a]pyrimidin-5(1H)-one   
;
_space_group_IT_number 2
_symmetry_cell_setting triclinic
_symmetry_space_group_name_Hall '-P 1'
_symmetry_space_group_name_H-M 'P -1'
_atom_sites_solution_hydrogens geom
_atom_sites_solution_primary direct
_atom_sites_solution_secondary difmap
_audit_creation_method SHELXL-97
_cell_angle_alpha 91.786(2)
_cell_angle_beta 104.3500(10)
_cell_angle_gamma 110.7430(10)
_cell_formula_units_Z 2
_cell_length_a 4.9060(3)
_cell_length_b 9.9103(7)
_cell_length_c 14.4818(11)
_cell_measurement_reflns_used 1958
_cell_measurement_temperature 223(2)
_cell_measurement_theta_max 24.43
_cell_measurement_theta_min 2.22
_cell_volume 632.40(8)
_computing_cell_refinement 'Bruker SMART'
_computing_data_collection 'Bruker SMART'
_computing_data_reduction 'Bruker SAINT'
_computing_molecular_graphics 'Bruker SHELXTL'
_computing_publication_material 'Bruker SHELXTL'
_computing_structure_refinement 'SHELXL-97 (Sheldrick, 1997)'
_computing_structure_solution 'SHELXS-97 (Sheldrick, 1990)'
_diffrn_ambient_temperature 223(2)
_diffrn_measured_fraction_theta_full 0.998
_diffrn_measured_fraction_theta_max 0.998
_diffrn_measurement_device_type 'CCD area detector'
_diffrn_measurement_method 'phi and omega scans'
_diffrn_radiation_monochromator graphite
_diffrn_radiation_source 'fine-focus sealed tube'
_diffrn_radiation_type MoK\a
_diffrn_radiation_wavelength 0.71073
_diffrn_reflns_av_R_equivalents 0.0372
_diffrn_reflns_av_sigmaI/netI 0.0445
_diffrn_reflns_limit_h_max 6
_diffrn_reflns_limit_h_min -6
_diffrn_reflns_limit_k_max 12
_diffrn_reflns_limit_k_min -12
_diffrn_reflns_limit_l_max 18
_diffrn_reflns_limit_l_min -18
_diffrn_reflns_number 8362
_diffrn_reflns_theta_full 27.50
_diffrn_reflns_theta_max 27.50
_diffrn_reflns_theta_min 1.46
_exptl_absorpt_coefficient_mu 0.251
_exptl_absorpt_correction_T_max 0.9516
_exptl_absorpt_correction_T_min 0.8441
_exptl_absorpt_correction_type 'Sadabs, (Sheldrick 2001)'
_exptl_crystal_colour COLOURLESS
_exptl_crystal_density_diffrn 1.425
_exptl_crystal_density_meas 0
_exptl_crystal_density_method 'not measured'
_exptl_crystal_description PLATE
_exptl_crystal_F_000 284
_exptl_crystal_size_max 0.70
_exptl_crystal_size_mid 0.40
_exptl_crystal_size_min 0.20
_refine_diff_density_max 0.425
_refine_diff_density_min -0.192
_refine_diff_density_rms 0.056
_refine_ls_extinction_method none
_refine_ls_goodness_of_fit_ref 1.047
_refine_ls_hydrogen_treatment mixed
_refine_ls_matrix_type full
_refine_ls_number_parameters 218
_refine_ls_number_reflns 2905
_refine_ls_number_restraints 4
_refine_ls_restrained_S_all 1.047
_refine_ls_R_factor_all 0.0633
_refine_ls_R_factor_gt 0.0485
_refine_ls_shift/su_max 0.000
_refine_ls_shift/su_mean 0.000
_refine_ls_structure_factor_coef Fsqd
_refine_ls_weighting_details 'calc w=1/[\s^2^(Fo^2^)+(0.0691P)^2^+0.0178P] where P=(Fo^2^+2Fc^2^)/3'
_refine_ls_weighting_scheme calc
_refine_ls_wR_factor_gt 0.1177
_refine_ls_wR_factor_ref 0.1252
_reflns_number_gt 2296
_reflns_number_total 2905
_reflns_threshold_expression >2sigma(I)
_cod_data_source_file cc900176x_si_002.cif
_cod_data_source_block 2-(Benzylthio)-7-methylimidazo[1,2-a]pyrimidin-5(1H)-one
_cod_depositor_comments
;
The following automatic conversions were performed:

'_symmetry_cell_setting' value 'Triclinic' changed to 'triclinic'
according to /home/saulius/struct/CIF-dictionaries/cif_core.dic
dictionary named 'cif_core.dic' version 2.4.2 from 2011-04-26.

Automatic conversion script
Id: cif_fix_values 1715 2011-07-08 13:25:40Z adriana 
;
_cod_original_sg_symbol_H-M P-1
_cod_database_code 1502646

loop_
_symmetry_equiv_pos_as_xyz
'x, y, z'
'-x, -y, -z'

loop_
_atom_site_label
_atom_site_type_symbol
_atom_site_fract_x
_atom_site_fract_y
_atom_site_fract_z
_atom_site_U_iso_or_equiv
_atom_site_adp_type
_atom_site_occupancy
_atom_site_symmetry_multiplicity
_atom_site_calc_flag
_atom_site_refinement_flags
_atom_site_disorder_assembly
_atom_site_disorder_group
S1 S 0.43179(11) 0.34732(5) 0.20733(4) 0.03846(18) Uani 1 1 d . . .
O1 O 0.3081(4) 0.83391(15) 0.38480(10) 0.0448(4) Uani 1 1 d . . .
N1 N 0.5289(4) 0.66544(16) 0.39398(11) 0.0314(4) Uani 1 1 d . . .
N2 N 0.9093(3) 0.66686(15) 0.52984(11) 0.0306(4) Uani 1 1 d . . .
H2 H 1.0289 0.6266 0.5615 0.037 Uiso 1 1 calc R . .
N3 N 0.7199(3) 0.49283(16) 0.38756(11) 0.0315(4) Uani 1 1 d . . .
C1 C 1.1293(5) 0.8575(2) 0.66580(15) 0.0403(5) Uani 1 1 d . . .
H1A H 1.1061 0.9446 0.6890 0.060 Uiso 1 1 calc R . .
H1B H 1.3325 0.8824 0.6590 0.060 Uiso 1 1 calc R . .
H1C H 1.0962 0.7877 0.7113 0.060 Uiso 1 1 calc R . .
C2 C 0.9028(4) 0.79232(19) 0.57047(13) 0.0312(4) Uani 1 1 d . . .
C3 C 0.7050(4) 0.85150(19) 0.52471(14) 0.0347(4) Uani 1 1 d . . .
H3 H 0.7045 0.9364 0.5554 0.042 Uiso 1 1 calc R . .
C4 C 0.4975(5) 0.7914(2) 0.43224(14) 0.0342(4) Uani 1 1 d . . .
C5 C 0.7289(4) 0.60611(19) 0.44034(13) 0.0287(4) Uani 1 1 d . . .
C6 C 0.5051(4) 0.4817(2) 0.30185(13) 0.0319(4) Uani 1 1 d . . .
C7 C 0.3825(4) 0.5845(2) 0.30389(14) 0.0346(4) Uani 1 1 d . . .
H7 H 0.2315 0.5979 0.2550 0.041 Uiso 1 1 calc R . .
C8 C 0.1587(5) 0.3915(2) 0.11664(14) 0.0381(5) Uani 1 1 d . A .
H8A H -0.0213 0.3790 0.1386 0.046 Uiso 1 1 calc R . .
H8B H 0.2476 0.4934 0.1066 0.046 Uiso 1 1 calc R . .
C9 C 0.0687(4) 0.2943(2) 0.02367(13) 0.0317(4) Uani 1 1 d . . .
C10A C 0.1367(8) 0.3449(4) -0.0619(3) 0.0332(8) Uani 0.50 1 d P A 1
H10A H 0.2404 0.4451 -0.0612 0.040 Uiso 0.50 1 calc PR A 1
C11A C 0.0564(11) 0.2527(6) -0.1460(3) 0.0377(10) Uani 0.50 1 d PD A 1
H11A H 0.1121 0.2901 -0.2003 0.045 Uiso 0.50 1 calc PR A 1
C12A C -0.105(3) 0.106(2) -0.1502(11) 0.047(4) Uani 0.50 1 d PD A 1
H12A H -0.1652 0.0434 -0.2077 0.056 Uiso 0.50 1 calc PR A 1
C13A C -0.1785(10) 0.0522(5) -0.0696(4) 0.0461(11) Uani 0.50 1 d PD A 1
H13A H -0.2850 -0.0482 -0.0719 0.055 Uiso 0.50 1 calc PR A 1
C14A C -0.0980(10) 0.1429(4) 0.0143(3) 0.0403(9) Uani 0.50 1 d P A 1
H14A H -0.1560 0.1029 0.0677 0.048 Uiso 0.50 1 calc PR A 1
C10B C 0.2864(10) 0.3040(4) -0.0231(3) 0.0372(9) Uani 0.50 1 d P A 2
H10B H 0.4905 0.3643 0.0049 0.045 Uiso 0.50 1 calc PR A 2
C11B C 0.1970(13) 0.2226(5) -0.1121(3) 0.0454(10) Uani 0.50 1 d PD A 2
H11B H 0.3396 0.2302 -0.1466 0.054 Uiso 0.50 1 calc PR A 2
C12B C -0.099(3) 0.131(2) -0.1501(10) 0.048(4) Uani 0.50 1 d PD A 2
H12B H -0.1596 0.0743 -0.2102 0.057 Uiso 0.50 1 calc PR A 2
C13B C -0.3083(10) 0.1223(5) -0.0994(4) 0.0550(12) Uani 0.50 1 d PD A 2
H13B H -0.5123 0.0607 -0.1257 0.066 Uiso 0.50 1 calc PR A 2
C14B C -0.2196(10) 0.2034(5) -0.0109(3) 0.0432(10) Uani 0.50 1 d P A 2
H14B H -0.3598 0.1950 0.0247 0.052 Uiso 0.50 1 calc PR A 2

loop_
_atom_site_aniso_label
_atom_site_aniso_U_11
_atom_site_aniso_U_22
_atom_site_aniso_U_33
_atom_site_aniso_U_23
_atom_site_aniso_U_13
_atom_site_aniso_U_12
S1 0.0390(3) 0.0409(3) 0.0373(3) -0.0085(2) 0.0064(2) 0.0209(2)
O1 0.0643(10) 0.0421(8) 0.0398(8) 0.0056(6) 0.0116(7) 0.0359(7)
N1 0.0398(9) 0.0289(8) 0.0309(8) 0.0027(6) 0.0133(7) 0.0168(7)
N2 0.0356(9) 0.0271(8) 0.0329(9) 0.0013(6) 0.0104(7) 0.0157(7)
N3 0.0315(8) 0.0293(8) 0.0353(9) -0.0023(6) 0.0101(7) 0.0132(7)
C1 0.0469(12) 0.0345(11) 0.0394(11) -0.0033(8) 0.0118(9) 0.0159(9)
C2 0.0383(10) 0.0256(9) 0.0331(10) 0.0017(7) 0.0170(8) 0.0113(8)
C3 0.0489(12) 0.0260(9) 0.0359(11) 0.0025(8) 0.0187(9) 0.0176(9)
C4 0.0490(12) 0.0282(9) 0.0363(11) 0.0088(8) 0.0209(9) 0.0208(9)
C5 0.0304(9) 0.0261(9) 0.0337(10) 0.0040(7) 0.0145(8) 0.0117(7)
C6 0.0336(10) 0.0312(10) 0.0320(10) -0.0007(7) 0.0129(8) 0.0113(8)
C7 0.0420(11) 0.0356(10) 0.0308(10) 0.0010(8) 0.0117(8) 0.0193(9)
C8 0.0422(11) 0.0405(11) 0.0376(11) 0.0011(9) 0.0127(9) 0.0219(9)
C9 0.0328(10) 0.0346(10) 0.0323(10) 0.0047(8) 0.0066(8) 0.0195(8)
C10A 0.0252(18) 0.037(2) 0.036(2) 0.0085(17) 0.0033(16) 0.0140(17)
C11A 0.036(2) 0.054(3) 0.028(2) 0.007(2) 0.0070(18) 0.023(2)
C12A 0.041(5) 0.050(6) 0.048(6) -0.010(4) 0.003(4) 0.022(4)
C13A 0.043(2) 0.029(2) 0.064(3) -0.001(2) 0.012(2) 0.0138(19)
C14A 0.046(2) 0.037(2) 0.043(2) 0.0132(19) 0.015(2) 0.020(2)
C10B 0.038(2) 0.037(2) 0.034(2) 0.0017(17) 0.0082(18) 0.0124(18)
C11B 0.063(3) 0.047(3) 0.035(2) 0.008(2) 0.021(2) 0.025(3)
C12B 0.066(7) 0.054(7) 0.021(4) -0.004(4) -0.003(4) 0.030(5)
C13B 0.037(2) 0.053(3) 0.059(3) -0.013(2) -0.011(2) 0.017(2)
C14B 0.035(2) 0.053(3) 0.044(2) 0.000(2) 0.0082(19) 0.021(2)

loop_
_atom_type_symbol
_atom_type_description
_atom_type_scat_dispersion_real
_atom_type_scat_dispersion_imag
_atom_type_scat_source
C C 0.0033 0.0016 'International Tables Vol C Tables 4.2.6.8 and 6.1.1.4'
H H 0.0000 0.0000 'International Tables Vol C Tables 4.2.6.8 and 6.1.1.4'
N N 0.0061 0.0033 'International Tables Vol C Tables 4.2.6.8 and 6.1.1.4'
O O 0.0106 0.0060 'International Tables Vol C Tables 4.2.6.8 and 6.1.1.4'
S S 0.1246 0.1234 'International Tables Vol C Tables 4.2.6.8 and 6.1.1.4'

loop_
_geom_angle_atom_site_label_1
_geom_angle_atom_site_label_2
_geom_angle_atom_site_label_3
_geom_angle
C6 S1 C8 99.27(9)
C5 N1 C7 106.88(15)
C5 N1 C4 124.62(16)
C7 N1 C4 128.42(16)
C5 N2 C2 119.67(16)
C5 N3 C6 103.87(15)
C3 C2 N2 120.93(17)
C3 C2 C1 123.63(17)
N2 C2 C1 115.43(17)
C2 C3 C4 123.16(17)
O1 C4 N1 119.04(18)
O1 C4 C3 128.93(17)
N1 C4 C3 112.04(17)
N3 C5 N2 128.12(16)
N3 C5 N1 112.42(16)
N2 C5 N1 119.45(15)
C7 C6 N3 111.95(16)
C7 C6 S1 128.78(16)
N3 C6 S1 119.25(13)
C6 C7 N1 104.86(17)
C9 C8 S1 110.11(13)
C14B C9 C10B 122.6(3)
C14B C9 C14A 42.7(2)
C10B C9 C14A 103.7(3)
C14B C9 C10A 101.1(3)
C10B C9 C10A 42.7(2)
C14A C9 C10A 114.4(3)
C14B C9 C8 118.7(2)
C10B C9 C8 118.7(2)
C14A C9 C8 121.8(2)
C10A C9 C8 123.8(2)
C11A C10A C9 122.7(4)
C12A C11A C10A 120.0(8)
C13A C12A C11A 119.5(13)
C14A C13A C12A 120.9(8)
C13A C14A C9 122.6(4)
C9 C10B C11B 118.2(4)
C12B C11B C10B 120.1(7)
C11B C12B C13B 119.5(11)
C14B C13B C12B 120.4(7)
C9 C14B C13B 118.9(4)

loop_
_geom_bond_atom_site_label_1
_geom_bond_atom_site_label_2
_geom_bond_distance
S1 C6 1.7547(18)
S1 C8 1.814(2)
O1 C4 1.221(2)
N1 C5 1.366(2)
N1 C7 1.387(2)
N1 C4 1.423(2)
N2 C5 1.353(2)
N2 C2 1.373(2)
N3 C5 1.320(2)
N3 C6 1.387(2)
C1 C2 1.494(3)
C2 C3 1.354(3)
C3 C4 1.425(3)
C6 C7 1.357(3)
C8 C9 1.503(3)
C9 C14B 1.334(5)
C9 C10B 1.378(4)
C9 C14A 1.415(4)
C9 C10A 1.422(4)
C10A C11A 1.383(6)
C11A C12A 1.378(16)
C12A C13A 1.374(14)
C13A C14A 1.372(6)
C10B C11B 1.381(6)
C11B C12B 1.370(14)
C12B C13B 1.384(14)
C13B C14B 1.375(6)
